data_7213843
loop_
_publ_author_name
'Yang, Yan'
'Yang, Jin'
'Du, Peng'
'Liu, Ying-Ying'
'Ma, Jian-Fang'

_publ_section_title
;
 A series of coordination polymers constructed by the semi-rigid
 bifunctional ligand 5-((1H-1,2,4-triazol-1-yl)methoxy) isophthalic acid:
 syntheses, structures and the role of solvents
;
_journal_issue 6
_journal_name_full CrystEngComm
_journal_page_first 1136
_journal_paper_doi 10.1039/c3ce42048e
_journal_volume 16
_journal_year 2014
_chemical_formula_moiety 'C14 H14 Cd N4 O6'
_chemical_formula_sum 'C14 H14 Cd N4 O6'
_chemical_formula_weight 446.69
_chemical_name_systematic
;
 ?
;
_space_group_IT_number 2
_symmetry_cell_setting triclinic
_symmetry_space_group_name_Hall '-P 1'
_symmetry_space_group_name_H-M 'P -1'
_atom_sites_solution_hydrogens geom
_atom_sites_solution_primary direct
_atom_sites_solution_secondary difmap
_audit_creation_method SHELXL-97
_cell_angle_alpha 67.551(4)
_cell_angle_beta 67.600(5)
_cell_angle_gamma 77.935(5)
_cell_formula_units_Z 2
_cell_length_a 8.9120(5)
_cell_length_b 10.0898(6)
_cell_length_c 10.3129(4)
_cell_measurement_reflns_used 3337
_cell_measurement_temperature 293(2)
_cell_measurement_theta_max 29.2172
_cell_measurement_theta_min 3.6343
_cell_volume 790.20(8)
_computing_cell_refinement 'CrysAlisPro(1.171.35.21) (Agilent Tech., 2012)'
_computing_data_collection 'CrysAlisPro(1.171.35.21) (Agilent Tech., 2012)'
_computing_data_reduction 'CrysAlisPro(1.171.35.21) (Agilent Tech., 2012)'
_computing_structure_refinement 'SHELXL-97 (Sheldrick, 2008)'
_computing_structure_solution 'SHELXS-97 (Sheldrick, 2008)'
_diffrn_ambient_temperature 293(2)
_diffrn_measured_fraction_theta_full 0.994
_diffrn_measured_fraction_theta_max 0.993
_diffrn_measurement_device_type 'Oxford Diffraction Gemini R Ultra'
_diffrn_measurement_method '\w scan'
_diffrn_radiation_monochromator graphite
_diffrn_radiation_source 'fine-focus sealed tube'
_diffrn_radiation_type MoK\a
_diffrn_radiation_wavelength 0.71073
_diffrn_reflns_av_R_equivalents 0.0254
_diffrn_reflns_av_sigmaI/netI 0.0432
_diffrn_reflns_limit_h_max 8
_diffrn_reflns_limit_h_min -10
_diffrn_reflns_limit_k_max 12
_diffrn_reflns_limit_k_min -12
_diffrn_reflns_limit_l_max 11
_diffrn_reflns_limit_l_min -12
_diffrn_reflns_number 4952
_diffrn_reflns_theta_full 25.00
_diffrn_reflns_theta_max 25.35
_diffrn_reflns_theta_min 3.64
_exptl_absorpt_coefficient_mu 1.423
_exptl_absorpt_correction_T_max 0.7737
_exptl_absorpt_correction_T_min 0.6914
_exptl_absorpt_correction_type multi-scan
_exptl_absorpt_process_details
;
CrysAlis (Oxford Diffraction, 2006)
;
_exptl_crystal_colour colorless
_exptl_crystal_density_diffrn 1.877
_exptl_crystal_density_method 'not measured'
_exptl_crystal_description prism
_exptl_crystal_F_000 444
_exptl_crystal_size_max 0.28
_exptl_crystal_size_mid 0.22
_exptl_crystal_size_min 0.19
_refine_diff_density_max 0.984
_refine_diff_density_min -0.444
_refine_diff_density_rms 0.084
_refine_ls_extinction_method none
_refine_ls_goodness_of_fit_ref 1.038
_refine_ls_hydrogen_treatment constr
_refine_ls_matrix_type full
_refine_ls_number_parameters 238
_refine_ls_number_reflns 2880
_refine_ls_number_restraints 8
_refine_ls_restrained_S_all 1.038
_refine_ls_R_factor_all 0.0321
_refine_ls_R_factor_gt 0.0275
_refine_ls_shift/su_max 0.001
_refine_ls_shift/su_mean 0.000
_refine_ls_structure_factor_coef Fsqd
_refine_ls_weighting_details 'calc w=1/[\s^2^(Fo^2^)+(0.0307P)^2^+0.0000P] where P=(Fo^2^+2Fc^2^)/3'
_refine_ls_weighting_scheme calc
_refine_ls_wR_factor_gt 0.0622
_refine_ls_wR_factor_ref 0.0646
_reflns_number_gt 2606
_reflns_number_total 2880
_reflns_threshold_expression >2\s(I)
_cod_data_source_file c3ce42048e.txt
_cod_data_source_block Compound-6
_cod_original_cell_volume 790.21(7)
_cod_database_code 7213843

loop_
_symmetry_equiv_pos_as_xyz
'x, y, z'
'-x, -y, -z'

loop_
_atom_site_label
_atom_site_type_symbol
_atom_site_fract_x
_atom_site_fract_y
_atom_site_fract_z
_atom_site_U_iso_or_equiv
_atom_site_adp_type
_atom_site_occupancy
_atom_site_symmetry_multiplicity
_atom_site_calc_flag
_atom_site_refinement_flags
_atom_site_disorder_assembly
_atom_site_disorder_group
Cd1 Cd 0.63995(3) 0.06809(2) 0.58914(2) 0.02258(10) Uani 1 1 d . . .
C1 C 0.7645(4) 0.1890(3) 0.1035(3) 0.0224(7) Uani 1 1 d . . .
C2 C 0.7254(4) 0.1350(3) 0.0153(3) 0.0243(7) Uani 1 1 d . . .
H2 H 0.6535 0.0631 0.0593 0.029 Uiso 1 1 calc R . .
C3 C 0.7942(4) 0.1888(3) -0.1381(3) 0.0233(7) Uani 1 1 d . . .
C4 C 0.8950(4) 0.3021(3) -0.2054(3) 0.0243(7) Uani 1 1 d . . .
H4 H 0.9380 0.3399 -0.3086 0.029 Uiso 1 1 calc R . .
C5 C 0.9305(4) 0.3577(3) -0.1182(3) 0.0224(7) Uani 1 1 d . . .
C6 C 0.8665(4) 0.3006(3) 0.0357(3) 0.0221(7) Uani 1 1 d . . .
H6 H 0.8923 0.3374 0.0941 0.027 Uiso 1 1 calc R . .
C7 C 0.6929(4) 0.1287(3) 0.2704(3) 0.0232(7) Uani 1 1 d . . .
C8 C 0.7517(4) 0.1321(4) -0.2347(3) 0.0252(7) Uani 1 1 d . . .
C9 C 1.0737(4) 0.5545(3) -0.3240(3) 0.0259(7) Uani 1 1 d . . .
H9A H 1.1057 0.4918 -0.3832 0.031 Uiso 1 1 calc R . .
H9B H 1.1670 0.6062 -0.3498 0.031 Uiso 1 1 calc R . .
C10 C 0.7545(5) 0.7486(4) -0.4452(4) 0.0366(9) Uani 1 1 d . . .
H10 H 0.6748 0.7624 -0.4876 0.044 Uiso 1 1 calc R . .
C11 C 0.9027(4) 0.7878(4) -0.3506(4) 0.0290(8) Uani 1 1 d . . .
H11 H 0.9524 0.8298 -0.3128 0.035 Uiso 1 1 calc R . .
C12 C 0.3901(15) 0.2583(13) 0.7628(16) 0.049(3) Uani 0.85(5) 1 d PU A 1
H12 H 0.3264 0.1811 0.8245 0.059 Uiso 0.85(5) 1 calc PR A 1
C12' C 0.423(9) 0.282(5) 0.727(3) 0.066(8) Uani 0.15(5) 1 d PDU A 2
H12' H 0.3749 0.1969 0.7895 0.080 Uiso 0.15(5) 1 calc PR A 2
C13 C 0.4957(6) 0.4725(5) 0.7372(6) 0.0717(15) Uani 1 1 d D A .
H13A H 0.5627 0.4676 0.6407 0.108 Uiso 1 1 calc R . .
H13B H 0.5634 0.4755 0.7893 0.108 Uiso 1 1 calc R . .
H13C H 0.4228 0.5576 0.7262 0.108 Uiso 1 1 calc R . .
C14 C 0.3251(7) 0.3187(6) 0.9792(5) 0.0833(18) Uani 1 1 d . A .
H14A H 0.2683 0.2331 1.0207 0.125 Uiso 1 1 calc R . .
H14B H 0.2492 0.3979 0.9972 0.125 Uiso 1 1 calc R . .
H14C H 0.4056 0.3048 1.0249 0.125 Uiso 1 1 calc R . .
N1 N 0.9433(3) 0.6558(3) -0.3594(3) 0.0230(6) Uani 1 1 d . . .
N2 N 0.8478(4) 0.6301(3) -0.4220(3) 0.0348(7) Uani 1 1 d . . .
N3 N 0.7827(4) 0.8505(3) -0.4029(3) 0.0304(7) Uani 1 1 d . . .
N4 N 0.4049(4) 0.3499(3) 0.8187(3) 0.0408(8) Uani 1 1 d D . .
O1 O 0.7381(3) 0.1799(3) 0.3435(2) 0.0366(6) Uani 1 1 d . . .
O2 O 0.6004(3) 0.0316(3) 0.3290(2) 0.0406(7) Uani 1 1 d . . .
O3 O 0.6532(3) 0.0366(3) -0.1750(2) 0.0343(6) Uani 1 1 d . . .
O4 O 0.8127(3) 0.1863(3) -0.3727(2) 0.0411(7) Uani 1 1 d . . .
O5 O 1.0284(3) 0.4701(2) -0.1713(2) 0.0283(5) Uani 1 1 d . . .
O6 O 0.4628(4) 0.2735(3) 0.6233(3) 0.0507(7) Uani 1 1 d . . .

loop_
_atom_site_aniso_label
_atom_site_aniso_U_11
_atom_site_aniso_U_22
_atom_site_aniso_U_33
_atom_site_aniso_U_23
_atom_site_aniso_U_13
_atom_site_aniso_U_12
Cd1 0.02948(16) 0.02525(15) 0.01688(13) -0.00717(10) -0.00813(10) -0.00889(11)
C1 0.0280(19) 0.0236(17) 0.0172(14) -0.0057(14) -0.0090(13) -0.0046(14)
C2 0.0315(19) 0.0238(17) 0.0195(15) -0.0040(14) -0.0102(14) -0.0089(15)
C3 0.0260(18) 0.0267(18) 0.0185(15) -0.0076(14) -0.0072(13) -0.0047(15)
C4 0.034(2) 0.0273(18) 0.0142(14) -0.0060(14) -0.0077(13) -0.0091(15)
C5 0.0242(18) 0.0213(17) 0.0210(15) -0.0031(14) -0.0078(14) -0.0072(14)
C6 0.0285(19) 0.0258(17) 0.0171(14) -0.0077(14) -0.0101(13) -0.0066(15)
C7 0.0266(19) 0.0261(18) 0.0164(14) -0.0062(14) -0.0068(13) -0.0035(15)
C8 0.0291(19) 0.0298(19) 0.0200(16) -0.0094(15) -0.0074(14) -0.0082(16)
C9 0.0275(19) 0.0254(18) 0.0231(16) -0.0041(14) -0.0060(14) -0.0109(15)
C10 0.038(2) 0.038(2) 0.045(2) -0.0158(19) -0.0238(18) -0.0015(18)
C11 0.035(2) 0.030(2) 0.0254(16) -0.0116(16) -0.0089(15) -0.0076(16)
C12 0.037(5) 0.039(5) 0.067(6) -0.015(4) -0.015(4) -0.006(3)
C12' 0.045(12) 0.055(11) 0.078(11) -0.009(10) -0.017(10) 0.006(10)
C13 0.069(4) 0.050(3) 0.092(4) -0.020(3) -0.022(3) -0.013(3)
C14 0.093(4) 0.078(4) 0.048(3) -0.017(3) -0.009(3) 0.021(3)
N1 0.0275(16) 0.0240(15) 0.0199(13) -0.0064(12) -0.0084(11) -0.0079(12)
N2 0.043(2) 0.0320(17) 0.0414(17) -0.0153(15) -0.0239(15) -0.0021(15)
N3 0.0387(18) 0.0300(16) 0.0311(15) -0.0152(14) -0.0167(14) -0.0006(14)
N4 0.047(2) 0.0353(18) 0.0402(17) -0.0176(16) -0.0140(15) 0.0054(16)
O1 0.0616(18) 0.0375(14) 0.0165(10) -0.0062(11) -0.0133(11) -0.0208(13)
O2 0.0396(16) 0.0563(17) 0.0231(12) -0.0032(12) -0.0040(11) -0.0297(14)
O3 0.0488(16) 0.0370(14) 0.0227(11) -0.0094(11) -0.0081(11) -0.0235(13)
O4 0.0535(17) 0.0617(18) 0.0169(11) -0.0128(12) -0.0051(11) -0.0356(15)
O5 0.0393(15) 0.0289(13) 0.0205(11) -0.0025(10) -0.0118(10) -0.0183(11)
O6 0.058(2) 0.0545(19) 0.0532(18) -0.0297(16) -0.0280(16) 0.0086(15)

loop_
_atom_type_symbol
_atom_type_description
_atom_type_scat_dispersion_real
_atom_type_scat_dispersion_imag
_atom_type_scat_source
C C 0.0033 0.0016 'International Tables Vol C Tables 4.2.6.8 and 6.1.1.4'
H H 0.0000 0.0000 'International Tables Vol C Tables 4.2.6.8 and 6.1.1.4'
N N 0.0061 0.0033 'International Tables Vol C Tables 4.2.6.8 and 6.1.1.4'
O O 0.0106 0.0060 'International Tables Vol C Tables 4.2.6.8 and 6.1.1.4'
Cd Cd -0.8075 1.2024 'International Tables Vol C Tables 4.2.6.8 and 6.1.1.4'

loop_
_geom_angle_atom_site_label_1
_geom_angle_atom_site_label_2
_geom_angle_atom_site_label_3
_geom_angle
_geom_angle_site_symmetry_1
_geom_angle_site_symmetry_3
O1 Cd1 O2 114.99(9) . 2_656
O1 Cd1 N3 98.05(10) . 1_546
O2 Cd1 N3 91.41(10) 2_656 1_546
O1 Cd1 O4 90.69(8) . 1_556
O2 Cd1 O4 149.46(8) 2_656 1_556
N3 Cd1 O4 101.49(10) 1_546 1_556
O1 Cd1 O3 145.85(8) . 1_556
O2 Cd1 O3 97.94(8) 2_656 1_556
N3 Cd1 O3 89.54(9) 1_546 1_556
O4 Cd1 O3 55.16(7) 1_556 1_556
O1 Cd1 O6 91.53(10) . .
O2 Cd1 O6 82.20(10) 2_656 .
N3 Cd1 O6 170.10(10) 1_546 .
O4 Cd1 O6 80.80(10) 1_556 .
O3 Cd1 O6 83.88(9) 1_556 .
O1 Cd1 C8 118.24(9) . 1_556
O2 Cd1 C8 123.66(8) 2_656 1_556
N3 Cd1 C8 98.20(10) 1_546 1_556
O4 Cd1 C8 27.62(8) 1_556 1_556
O3 Cd1 C8 27.68(8) 1_556 1_556
O6 Cd1 C8 79.31(10) . 1_556
C6 C1 C2 119.3(3) . .
C6 C1 C7 120.6(3) . .
C2 C1 C7 120.0(3) . .
C3 C2 C1 119.7(3) . .
C3 C2 H2 120.1 . .
C1 C2 H2 120.1 . .
C2 C3 C4 120.6(3) . .
C2 C3 C8 120.2(3) . .
C4 C3 C8 119.1(3) . .
C5 C4 C3 119.6(3) . .
C5 C4 H4 120.2 . .
C3 C4 H4 120.2 . .
C4 C5 O5 125.2(3) . .
C4 C5 C6 120.0(3) . .
O5 C5 C6 114.8(3) . .
C1 C6 C5 120.7(3) . .
C1 C6 H6 119.7 . .
C5 C6 H6 119.7 . .
O2 C7 O1 123.5(3) . .
O2 C7 C1 120.0(3) . .
O1 C7 C1 116.5(3) . .
O4 C8 O3 122.3(3) . .
O4 C8 C3 118.3(3) . .
O3 C8 C3 119.4(3) . .
O4 C8 Cd1 60.84(16) . 1_554
O3 C8 Cd1 61.92(16) . 1_554
C3 C8 Cd1 170.6(2) . 1_554
O5 C9 N1 112.0(3) . .
O5 C9 H9A 109.2 . .
N1 C9 H9A 109.2 . .
O5 C9 H9B 109.2 . .
N1 C9 H9B 109.2 . .
H9A C9 H9B 107.9 . .
N2 C10 N3 114.9(3) . .
N2 C10 H10 122.6 . .
N3 C10 H10 122.6 . .
N3 C11 N1 110.7(3) . .
N3 C11 H11 124.6 . .
N1 C11 H11 124.6 . .
O6 C12 N4 121.1(11) . .
O6 C12 H12 119.4 . .
N4 C12 H12 119.4 . .
O6 C12' N4 153(2) . .
O6 C12' H12' 103.5 . .
N4 C12' H12' 103.5 . .
N4 C13 H13A 109.5 . .
N4 C13 H13B 109.5 . .
H13A C13 H13B 109.5 . .
N4 C13 H13C 109.5 . .
H13A C13 H13C 109.5 . .
H13B C13 H13C 109.5 . .
N4 C14 H14A 109.5 . .
N4 C14 H14B 109.5 . .
H14A C14 H14B 109.5 . .
N4 C14 H14C 109.5 . .
H14A C14 H14C 109.5 . .
H14B C14 H14C 109.5 . .
C11 N1 N2 109.0(3) . .
C11 N1 C9 129.0(3) . .
N2 N1 C9 121.7(3) . .
C10 N2 N1 102.9(3) . .
C11 N3 C10 102.4(3) . .
C11 N3 Cd1 130.7(2) . 1_564
C10 N3 Cd1 126.8(2) . 1_564
C12' N4 C12 17.6(11) . .
C12' N4 C13 107.7(10) . .
C12 N4 C13 125.2(7) . .
C12' N4 C14 134.2(11) . .
C12 N4 C14 116.8(8) . .
C13 N4 C14 118.0(4) . .
C7 O1 Cd1 112.78(19) . .
C7 O2 Cd1 156.5(3) . 2_656
C8 O3 Cd1 90.40(18) . 1_554
C8 O4 Cd1 91.54(18) . 1_554
C5 O5 C9 119.5(2) . .
C12' O6 C12 14.9(13) . .
C12' O6 Cd1 117(5) . .
C12 O6 Cd1 111.8(6) . .

loop_
_geom_bond_atom_site_label_1
_geom_bond_atom_site_label_2
_geom_bond_distance
_geom_bond_site_symmetry_2
Cd1 O1 2.235(2) .
Cd1 O2 2.278(2) 2_656
Cd1 N3 2.285(3) 1_546
Cd1 O4 2.353(2) 1_556
Cd1 O3 2.376(2) 1_556
Cd1 O6 2.383(3) .
Cd1 C8 2.693(3) 1_556
C1 C6 1.388(4) .
C1 C2 1.395(4) .
C1 C7 1.505(4) .
C2 C3 1.384(4) .
C2 H2 0.9300 .
C3 C4 1.393(4) .
C3 C8 1.509(4) .
C4 C5 1.379(4) .
C4 H4 0.9300 .
C5 O5 1.386(3) .
C5 C6 1.388(4) .
C6 H6 0.9300 .
C7 O2 1.229(4) .
C7 O1 1.270(4) .
C8 O4 1.249(4) .
C8 O3 1.251(4) .
C8 Cd1 2.693(3) 1_554
C9 O5 1.415(4) .
C9 N1 1.440(4) .
C9 H9A 0.9700 .
C9 H9B 0.9700 .
C10 N2 1.302(5) .
C10 N3 1.358(4) .
C10 H10 0.9300 .
C11 N3 1.316(5) .
C11 N1 1.333(4) .
C11 H11 0.9300 .
C12 O6 1.295(13) .
C12 N4 1.310(6) .
C12 H12 0.9300 .
C12' O6 1.027(19) .
C12' N4 1.304(10) .
C12' H12' 0.9300 .
C13 N4 1.414(5) .
C13 H13A 0.9600 .
C13 H13B 0.9600 .
C13 H13C 0.9600 .
C14 N4 1.464(5) .
C14 H14A 0.9600 .
C14 H14B 0.9600 .
C14 H14C 0.9600 .
N1 N2 1.359(4) .
N3 Cd1 2.285(3) 1_564
O2 Cd1 2.278(2) 2_656
O3 Cd1 2.376(2) 1_554
O4 Cd1 2.353(2) 1_554

loop_
_geom_torsion_atom_site_label_1
_geom_torsion_atom_site_label_2
_geom_torsion_atom_site_label_3
_geom_torsion_atom_site_label_4
_geom_torsion
_geom_torsion_site_symmetry_1
_geom_torsion_site_symmetry_4
C6 C1 C2 C3 2.8(5) . .
C7 C1 C2 C3 -178.7(3) . .
C1 C2 C3 C4 -3.6(5) . .
C1 C2 C3 C8 -179.5(3) . .
C2 C3 C4 C5 2.1(5) . .
C8 C3 C4 C5 178.0(3) . .
C3 C4 C5 O5 -179.8(3) . .
C3 C4 C5 C6 0.2(5) . .
C2 C1 C6 C5 -0.5(5) . .
C7 C1 C6 C5 -179.0(3) . .
C4 C5 C6 C1 -1.0(5) . .
O5 C5 C6 C1 179.0(3) . .
C6 C1 C7 O2 178.7(3) . .
C2 C1 C7 O2 0.2(5) . .
C6 C1 C7 O1 -3.7(5) . .
C2 C1 C7 O1 177.8(3) . .
C2 C3 C8 O4 178.0(3) . .
C4 C3 C8 O4 2.0(5) . .
C2 C3 C8 O3 0.4(5) . .
C4 C3 C8 O3 -175.5(3) . .
C2 C3 C8 Cd1 96.0(13) . 1_554
C4 C3 C8 Cd1 -79.9(14) . 1_554
N3 C11 N1 N2 0.9(4) . .
N3 C11 N1 C9 175.6(3) . .
O5 C9 N1 C11 86.2(4) . .
O5 C9 N1 N2 -99.7(3) . .
N3 C10 N2 N1 0.3(4) . .
C11 N1 N2 C10 -0.7(4) . .
C9 N1 N2 C10 -175.8(3) . .
N1 C11 N3 C10 -0.6(4) . .
N1 C11 N3 Cd1 175.8(2) . 1_564
N2 C10 N3 C11 0.2(4) . .
N2 C10 N3 Cd1 -176.4(2) . 1_564
O6 C12' N4 C12 166(33) . .
O6 C12' N4 C13 -8(20) . .
O6 C12' N4 C14 177(15) . .
O6 C12 N4 C12' -6(14) . .
O6 C12 N4 C13 1.0(14) . .
O6 C12 N4 C14 -176.7(8) . .
O2 C7 O1 Cd1 2.4(4) . .
C1 C7 O1 Cd1 -175.0(2) . .
O2 Cd1 O1 C7 -27.6(3) 2_656 .
N3 Cd1 O1 C7 67.8(2) 1_546 .
O4 Cd1 O1 C7 169.5(2) 1_556 .
O3 Cd1 O1 C7 169.0(2) 1_556 .
O6 Cd1 O1 C7 -109.7(2) . .
C8 Cd1 O1 C7 171.6(2) 1_556 .
O1 C7 O2 Cd1 102.4(6) . 2_656
C1 C7 O2 Cd1 -80.2(6) . 2_656
O4 C8 O3 Cd1 -8.1(4) . 1_554
C3 C8 O3 Cd1 169.4(3) . 1_554
O3 C8 O4 Cd1 8.2(4) . 1_554
C3 C8 O4 Cd1 -169.4(3) . 1_554
C4 C5 O5 C9 12.4(5) . .
C6 C5 O5 C9 -167.6(3) . .
N1 C9 O5 C5 77.0(3) . .
N4 C12' O6 C12 -163(40) . .
N4 C12' O6 Cd1 124(18) . .
N4 C12 O6 C12' 9(21) . .
N4 C12 O6 Cd1 122.0(9) . .
O1 Cd1 O6 C12' -157(3) . .
O2 Cd1 O6 C12' 88(3) 2_656 .
N3 Cd1 O6 C12' 37(3) 1_546 .
O4 Cd1 O6 C12' -67(3) 1_556 .
O3 Cd1 O6 C12' -11(3) 1_556 .
C8 Cd1 O6 C12' -39(3) 1_556 .
O1 Cd1 O6 C12 -172.8(5) . .
O2 Cd1 O6 C12 72.2(5) 2_656 .
N3 Cd1 O6 C12 22.0(8) 1_546 .
O4 Cd1 O6 C12 -82.3(5) 1_556 .
O3 Cd1 O6 C12 -26.7(5) 1_556 .
C8 Cd1 O6 C12 -54.3(5) 1_556 .
